data_4505672
loop_
_publ_author_name
'Pigge, F. Christopher'
'Burgard, Michael D.'
'Rath, Nigam P.'

_publ_section_title
;
 1,3,5-Triaroylbenzenes as Ligands:&#x2009; Synthesis and Characterization
 of Three New Coordination Polymers from the Tritopic Ligand
 1,3,5-Tris(4,4&#x2018;,4&#x2018;&#x2009;&#x2018;-tricyanobenzoyl)benzene
 and Ag(I)X (X = OSO2CF3, BF4, or PF6)
;
_journal_issue 3
_journal_name_full 'Crystal Growth &amp; Design'
_journal_page_first 331
_journal_paper_doi 10.1021/cg025614p
_journal_volume 3
_journal_year 2003
_chemical_formula_sum 'C105 H75 Ag3 B3 F12 N9 O14'
_chemical_formula_weight 2270.78
_chemical_name_systematic
; 
 ? 
;
_space_group_IT_number 14
_symmetry_cell_setting monoclinic
_symmetry_space_group_name_Hall '-P 2ybc'
_symmetry_space_group_name_H-M 'P 1 21/c 1'
_atom_sites_solution_hydrogens geom
_atom_sites_solution_primary direct
_atom_sites_solution_secondary difmap
_audit_creation_method SHELXL-97
_cell_angle_alpha 90.00
_cell_angle_beta 113.896(2)
_cell_angle_gamma 90.00
_cell_formula_units_Z 4
_cell_length_a 25.5147(8)
_cell_length_b 15.7026(6)
_cell_length_c 28.2414(9)
_cell_measurement_reflns_used 9215
_cell_measurement_temperature 218(2)
_cell_measurement_theta_max 26.3
_cell_measurement_theta_min 2.5
_cell_volume 10345.0(6)
_computing_cell_refinement 'Bruker SMART'
_computing_data_collection 'Bruker SMART'
_computing_data_reduction 'Bruker SAINT'
_computing_molecular_graphics 'Bruker SHELXTL (sheldrick, 1999)'
_computing_publication_material 'Bruker SHELXTL (sheldrick, 1999)'
_computing_structure_refinement 'SHELXL-97 (Sheldrick, 1997)'
_computing_structure_solution 'SHELXS-97 (Sheldrick, 1990)'
_diffrn_ambient_temperature 218(2)
_diffrn_measured_fraction_theta_full 0.999
_diffrn_measured_fraction_theta_max 0.999
_diffrn_measurement_device_type 'CCD area detector'
_diffrn_measurement_method 'phi and omega scans'
_diffrn_radiation_monochromator graphite
_diffrn_radiation_source 'normal-focus sealed tube'
_diffrn_radiation_type MoK\a
_diffrn_radiation_wavelength 0.71073
_diffrn_reflns_av_R_equivalents 0.0000
_diffrn_reflns_av_sigmaI/netI 0.0316
_diffrn_reflns_limit_h_max 27
_diffrn_reflns_limit_h_min -30
_diffrn_reflns_limit_k_max 18
_diffrn_reflns_limit_k_min -18
_diffrn_reflns_limit_l_max 33
_diffrn_reflns_limit_l_min -33
_diffrn_reflns_number 179124
_diffrn_reflns_theta_full 25.00
_diffrn_reflns_theta_max 25.00
_diffrn_reflns_theta_min 1.52
_exptl_absorpt_coefficient_mu 0.650
_exptl_absorpt_correction_T_max 0.9621
_exptl_absorpt_correction_T_min 0.7811
_exptl_absorpt_correction_type empirical
_exptl_absorpt_process_details sadabs
_exptl_crystal_colour colorless
_exptl_crystal_density_diffrn 1.458
_exptl_crystal_density_meas ?
_exptl_crystal_density_method 'not measured'
_exptl_crystal_description irregular
_exptl_crystal_F_000 4576
_exptl_crystal_size_max 0.40
_exptl_crystal_size_mid 0.40
_exptl_crystal_size_min 0.06
_refine_diff_density_max 1.177
_refine_diff_density_min -0.620
_refine_diff_density_rms 0.093
_refine_ls_extinction_method none
_refine_ls_goodness_of_fit_ref 1.053
_refine_ls_hydrogen_treatment mixed
_refine_ls_matrix_type full
_refine_ls_number_parameters 1478
_refine_ls_number_reflns 18226
_refine_ls_number_restraints 317
_refine_ls_restrained_S_all 1.055
_refine_ls_R_factor_all 0.1273
_refine_ls_R_factor_gt 0.0776
_refine_ls_shift/su_max 0.131
_refine_ls_shift/su_mean 0.002
_refine_ls_structure_factor_coef Fsqd
_refine_ls_weighting_details 'calc w=1/[\s^2^(Fo^2^)+(0.0841P)^2^+45.8260P] where P=(Fo^2^+2Fc^2^)/3'
_refine_ls_weighting_scheme calc
_refine_ls_wR_factor_gt 0.1995
_refine_ls_wR_factor_ref 0.2353
_reflns_number_gt 11036
_reflns_number_total 18226
_reflns_threshold_expression >2sigma(I)
_cod_data_source_file cg025614psi20021201_075800.cif
_cod_data_source_block cmpd5
_cod_depositor_comments
;
The following automatic conversions were performed:

'_symmetry_cell_setting' value 'Monoclinic' changed to 'monoclinic'
according to /home/saulius/struct/CIF-dictionaries/cif_core.dic
dictionary named 'cif_core.dic' version 2.4.1 from 2010-06-29.

Automatic conversion script
Id: cif_fix_values 1715 2011-07-08 13:25:40Z adriana 

The following automatic conversions were performed:

'_exptl_crystal_density_meas' value 'no' was changed to '?' - the
value is perceived as not measured.

Automatic conversion script
Id: cif_fix_values 3008 2015-01-20 13:52:24Z robertas 
;
_cod_original_cell_volume 10344.9(6)
_cod_original_sg_symbol_H-M P2~1~/c
_cod_database_code 4505672

loop_
_symmetry_equiv_pos_as_xyz
'x, y, z'
'-x, y+1/2, -z+1/2'
'-x, -y, -z'
'x, -y-1/2, z-1/2'

loop_
_atom_site_label
_atom_site_type_symbol
_atom_site_fract_x
_atom_site_fract_y
_atom_site_fract_z
_atom_site_U_iso_or_equiv
_atom_site_adp_type
_atom_site_occupancy
_atom_site_symmetry_multiplicity
_atom_site_calc_flag
_atom_site_refinement_flags
_atom_site_disorder_assembly
_atom_site_disorder_group
Ag1 Ag 0.67754(3) 0.49702(4) 0.83434(2) 0.0673(2) Uani 1 1 d . . .
Ag2 Ag 0.65502(3) 0.99996(4) 0.82177(2) 0.0616(2) Uani 1 1 d . . .
Ag3 Ag 1.0000 0.5000 1.5000 0.0675(3) Uani 1 2 d S . .
Ag4 Ag 1.0000 0.0000 1.5000 0.0673(3) Uani 1 2 d S . .
N11 N 0.6514(3) 0.5218(4) 0.8965(2) 0.0557(16) Uani 1 1 d . . .
N12 N 0.6362(3) 0.9779(4) 0.8900(2) 0.0602(17) Uani 1 1 d . . .
N13 N 0.9030(3) 0.9217(6) 1.4421(3) 0.089(3) Uani 1 1 d . . .
N21 N 0.7726(3) 0.4381(7) 0.8919(3) 0.109(3) Uani 1 1 d . . .
N22 N 1.0239(3) 0.4669(4) 1.4355(2) 0.0634(17) Uani 1 1 d . . .
N23 N 1.0182(3) 0.0149(4) 1.4322(2) 0.0532(15) Uani 1 1 d . . .
N31 N 0.6906(2) 0.4797(4) 0.7639(2) 0.0489(15) Uani 1 1 d . . .
N32 N 0.6836(3) 0.0370(4) 0.7602(2) 0.0634(18) Uani 1 1 d . . .
O11 O 0.5645(2) 0.5257(3) 1.12120(18) 0.0548(13) Uani 1 1 d . . .
O12 O 0.5809(2) 0.9601(3) 1.13070(17) 0.0511(12) Uani 1 1 d . . .
O13 O 0.6379(3) 0.6807(3) 1.29465(17) 0.0712(17) Uani 1 1 d . . .
O21 O 1.0302(2) 0.1748(4) 1.03344(18) 0.0717(17) Uani 1 1 d . . .
O22 O 1.09323(19) 0.4503(3) 1.20234(16) 0.0431(10) Uani 1 1 d . . .
O23 O 1.0986(2) 0.0129(3) 1.20527(18) 0.0535(12) Uani 1 1 d . . .
O31 O 0.7619(2) 0.4814(3) 0.53131(18) 0.0589(14) Uani 1 1 d . . .
O32 O 0.7659(2) 0.0459(3) 0.5341(2) 0.0593(13) Uani 1 1 d . . .
C101 C 0.6022(2) 0.6639(4) 1.1357(2) 0.0313(13) Uani 1 1 d . . .
C102 C 0.5967(2) 0.7420(4) 1.1106(2) 0.0307(13) Uani 1 1 d . . .
H10A H 0.5840 0.7433 1.0744 0.037 Uiso 1 1 calc R . .
C103 C 0.6094(2) 0.8174(4) 1.1380(2) 0.0313(13) Uani 1 1 d . . .
C104 C 0.6307(2) 0.8148(4) 1.1920(2) 0.0344(13) Uani 1 1 d . . .
H10B H 0.6408 0.8657 1.2111 0.041 Uiso 1 1 calc R . .
C105 C 0.6370(3) 0.7374(4) 1.2176(2) 0.0335(13) Uani 1 1 d . . .
C106 C 0.6211(2) 0.6627(4) 1.1892(2) 0.0341(13) Uani 1 1 d . . .
H10C H 0.6232 0.6106 1.2063 0.041 Uiso 1 1 calc R . .
C107 C 0.5877(3) 0.5818(4) 1.1073(2) 0.0368(14) Uani 1 1 d . . .
C108 C 0.6040(2) 0.5687(3) 1.0620(2) 0.0313(13) Uani 1 1 d . . .
C109 C 0.5760(2) 0.5059(4) 1.0265(2) 0.0368(13) Uani 1 1 d . . .
H10D H 0.5480 0.4724 1.0314 0.044 Uiso 1 1 calc R . .
C110 C 0.5883(3) 0.4918(4) 0.9843(2) 0.0432(15) Uani 1 1 d . . .
H11A H 0.5692 0.4488 0.9604 0.052 Uiso 1 1 calc R . .
C111 C 0.6293(3) 0.5420(4) 0.9775(2) 0.0369(14) Uani 1 1 d . . .
C112 C 0.6593(3) 0.6032(4) 1.0141(2) 0.0407(15) Uani 1 1 d . . .
H11B H 0.6881 0.6356 1.0098 0.049 Uiso 1 1 calc R . .
C113 C 0.6468(2) 0.6160(4) 1.0561(2) 0.0340(13) Uani 1 1 d . . .
H11C H 0.6672 0.6569 1.0811 0.041 Uiso 1 1 calc R . .
C114 C 0.6418(3) 0.5304(4) 0.9325(3) 0.0459(16) Uani 1 1 d . . .
C115 C 0.5979(2) 0.9027(4) 1.1123(2) 0.0343(13) Uani 1 1 d . . .
C116 C 0.6072(2) 0.9155(4) 1.0639(2) 0.0319(13) Uani 1 1 d . . .
C117 C 0.6458(2) 0.8670(4) 1.0520(2) 0.0352(13) Uani 1 1 d . . .
H11D H 0.6663 0.8230 1.0744 0.042 Uiso 1 1 calc R . .
C118 C 0.6543(3) 0.8830(4) 1.0077(2) 0.0396(15) Uani 1 1 d . . .
H11E H 0.6809 0.8507 1.0000 0.048 Uiso 1 1 calc R . .
C119 C 0.6228(3) 0.9477(4) 0.9740(2) 0.0385(14) Uani 1 1 d . . .
C120 C 0.5856(3) 0.9960(4) 0.9860(2) 0.0418(14) Uani 1 1 d . . .
H12A H 0.5648 1.0394 0.9633 0.050 Uiso 1 1 calc R . .
C121 C 0.5781(3) 0.9820(4) 1.0308(2) 0.0384(14) Uani 1 1 d . . .
H12B H 0.5533 1.0171 1.0393 0.046 Uiso 1 1 calc R . .
C122 C 0.6305(3) 0.9633(4) 0.9272(2) 0.0447(16) Uani 1 1 d . . .
C123 C 0.6590(3) 0.7311(4) 1.2750(2) 0.0412(15) Uani 1 1 d . . .
C124 C 0.7089(3) 0.7841(4) 1.3087(2) 0.0351(14) Uani 1 1 d . . .
C125 C 0.7498(3) 0.8105(4) 1.2918(2) 0.0409(15) Uani 1 1 d . . .
H12C H 0.7437 0.8020 1.2570 0.049 Uiso 1 1 calc R . .
C126 C 0.7993(3) 0.8490(5) 1.3249(2) 0.0477(17) Uani 1 1 d . . .
H12D H 0.8270 0.8675 1.3131 0.057 Uiso 1 1 calc R . .
C127 C 0.8075(3) 0.8602(4) 1.3762(2) 0.0464(16) Uani 1 1 d . . .
C128 C 0.7659(3) 0.8370(5) 1.3934(3) 0.0532(18) Uani 1 1 d . . .
H12E H 0.7712 0.8472 1.4278 0.064 Uiso 1 1 calc R . .
C129 C 0.7170(3) 0.7990(4) 1.3595(2) 0.0477(17) Uani 1 1 d . . .
H12F H 0.6885 0.7828 1.3708 0.057 Uiso 1 1 calc R . .
C130 C 0.8608(3) 0.8960(6) 1.4133(3) 0.062(2) Uani 1 1 d . . .
C201 C 1.0336(2) 0.2305(4) 1.1118(2) 0.0349(14) Uani 1 1 d . . .
C202 C 1.0413(2) 0.3069(4) 1.1384(2) 0.0345(13) Uani 1 1 d . . .
H20A H 1.0327 0.3585 1.1199 0.041 Uiso 1 1 calc R . .
C203 C 1.0616(2) 0.3076(4) 1.1924(2) 0.0307(13) Uani 1 1 d . . .
C204 C 1.0727(2) 0.2316(4) 1.2193(2) 0.0315(13) Uani 1 1 d . . .
H20B H 1.0849 0.2318 1.2555 0.038 Uiso 1 1 calc R . .
C205 C 1.0656(2) 0.1549(4) 1.1929(2) 0.0328(13) Uani 1 1 d . . .
C206 C 1.0480(3) 0.1546(4) 1.1392(2) 0.0369(14) Uani 1 1 d . . .
H20C H 1.0458 0.1030 1.1217 0.044 Uiso 1 1 calc R . .
C207 C 1.0115(3) 0.2260(4) 1.0541(2) 0.0418(15) Uani 1 1 d . . .
C208 C 0.9635(3) 0.2834(4) 1.0220(2) 0.0372(14) Uani 1 1 d . . .
C209 C 0.9557(3) 0.3006(4) 0.9713(2) 0.0444(16) Uani 1 1 d . . .
H20D H 0.9833 0.2830 0.9592 0.053 Uiso 1 1 calc R . .
C210 C 0.9076(3) 0.3434(5) 0.9389(2) 0.0504(18) Uani 1 1 d . . .
H21A H 0.9020 0.3545 0.9045 0.060 Uiso 1 1 calc R . .
C211 C 0.8679(3) 0.3698(5) 0.9567(3) 0.0503(17) Uani 1 1 d . . .
C212 C 0.8751(3) 0.3526(4) 1.0074(2) 0.0469(16) Uani 1 1 d . . .
H21B H 0.8470 0.3693 1.0192 0.056 Uiso 1 1 calc R . .
C213 C 0.9231(3) 0.3114(4) 1.0396(2) 0.0423(15) Uani 1 1 d . . .
H21C H 0.9290 0.3019 1.0743 0.051 Uiso 1 1 calc R . .
C214 C 0.8157(4) 0.4097(6) 0.9210(3) 0.071(2) Uani 1 1 d . . .
C215 C 1.0741(2) 0.3919(4) 1.2195(2) 0.0309(13) Uani 1 1 d . . .
C216 C 1.0628(2) 0.4053(4) 1.2669(2) 0.0306(13) Uani 1 1 d . . .
C217 C 1.0911(3) 0.4708(4) 1.3003(2) 0.0355(14) Uani 1 1 d . . .
H21D H 1.1173 0.5048 1.2930 0.043 Uiso 1 1 calc R . .
C218 C 1.0815(3) 0.4871(4) 1.3440(2) 0.0425(15) Uani 1 1 d . . .
H21E H 1.1016 0.5306 1.3671 0.051 Uiso 1 1 calc R . .
C219 C 1.0408(3) 0.4369(4) 1.3531(2) 0.0406(15) Uani 1 1 d . . .
C220 C 1.0109(3) 0.3737(4) 1.3193(2) 0.0402(15) Uani 1 1 d . . .
H22A H 0.9832 0.3416 1.3255 0.048 Uiso 1 1 calc R . .
C221 C 1.0218(3) 0.3579(4) 1.2762(2) 0.0372(14) Uani 1 1 d . . .
H22B H 1.0015 0.3149 1.2529 0.045 Uiso 1 1 calc R . .
C222 C 1.0311(3) 0.4530(5) 1.3989(3) 0.0482(17) Uani 1 1 d . . .
C223 C 1.0784(3) 0.0706(4) 1.2202(2) 0.0349(14) Uani 1 1 d . . .
C224 C 1.0632(2) 0.0588(4) 1.2661(2) 0.0316(13) Uani 1 1 d . . .
C225 C 1.0212(3) 0.1070(4) 1.2719(2) 0.0394(15) Uani 1 1 d . . .
H22C H 1.0013 0.1481 1.2469 0.047 Uiso 1 1 calc R . .
C226 C 1.0079(3) 0.0953(4) 1.3146(2) 0.0400(15) Uani 1 1 d . . .
H22D H 0.9792 0.1278 1.3190 0.048 Uiso 1 1 calc R . .
C227 C 1.0385(3) 0.0341(4) 1.3505(2) 0.0370(14) Uani 1 1 d . . .
C228 C 1.0797(3) -0.0168(4) 1.3443(2) 0.0406(15) Uani 1 1 d . . .
H22E H 1.0995 -0.0584 1.3690 0.049 Uiso 1 1 calc R . .
C229 C 1.0911(3) -0.0053(4) 1.3013(2) 0.0362(13) Uani 1 1 d . . .
H22F H 1.1177 -0.0407 1.2957 0.043 Uiso 1 1 calc R . .
C230 C 1.0268(3) 0.0230(4) 1.3962(3) 0.0441(16) Uani 1 1 d . . .
C301 C 0.7314(3) 0.3391(4) 0.5208(2) 0.0376(14) Uani 1 1 d . . .
C302 C 0.7408(2) 0.2628(4) 0.5474(2) 0.0323(13) Uani 1 1 d . . .
H30A H 0.7537 0.2633 0.5837 0.039 Uiso 1 1 calc R . .
C303 C 0.7317(2) 0.1862(4) 0.5216(2) 0.0358(14) Uani 1 1 d . . .
C304 C 0.7103(3) 0.1857(4) 0.4677(2) 0.0416(15) Uani 1 1 d . . .
H30B H 0.7038 0.1337 0.4498 0.050 Uiso 1 1 calc R . .
C305 C 0.6984(3) 0.2617(5) 0.4405(2) 0.0460(16) Uani 1 1 d . A .
C306 C 0.7102(3) 0.3387(4) 0.4668(2) 0.0457(16) Uani 1 1 d . . .
H30C H 0.7040 0.3903 0.4484 0.055 Uiso 1 1 calc R . .
C307 C 0.7429(3) 0.4232(4) 0.5473(2) 0.0408(15) Uani 1 1 d . . .
C308 C 0.7297(2) 0.4347(4) 0.5947(2) 0.0343(13) Uani 1 1 d . . .
C309 C 0.7582(2) 0.4986(4) 0.6289(2) 0.0380(13) Uani 1 1 d . . .
H30D H 0.7847 0.5331 0.6225 0.046 Uiso 1 1 calc R . .
C310 C 0.7477(3) 0.5121(4) 0.6728(2) 0.0392(14) Uani 1 1 d . . .
H31A H 0.7669 0.5554 0.6965 0.047 Uiso 1 1 calc R . .
C311 C 0.7077(3) 0.4594(4) 0.6810(2) 0.0381(14) Uani 1 1 d . . .
C312 C 0.6782(3) 0.3976(4) 0.6459(2) 0.0393(14) Uani 1 1 d . . .
H31B H 0.6509 0.3638 0.6516 0.047 Uiso 1 1 calc R . .
C313 C 0.6888(2) 0.3856(4) 0.6027(2) 0.0386(14) Uani 1 1 d . . .
H31C H 0.6684 0.3439 0.5783 0.046 Uiso 1 1 calc R . .
C314 C 0.6977(3) 0.4713(4) 0.7271(3) 0.0418(15) Uani 1 1 d . . .
C315 C 0.7448(3) 0.1027(4) 0.5492(2) 0.0402(15) Uani 1 1 d . . .
C316 C 0.7301(3) 0.0894(4) 0.5952(2) 0.0362(14) Uani 1 1 d . . .
C317 C 0.6887(3) 0.1382(4) 0.6023(2) 0.0398(15) Uani 1 1 d . . .
H31D H 0.6692 0.1808 0.5782 0.048 Uiso 1 1 calc R . .
C318 C 0.6759(3) 0.1242(4) 0.6448(2) 0.0431(15) Uani 1 1 d . . .
H31E H 0.6477 0.1570 0.6497 0.052 Uiso 1 1 calc R . .
C319 C 0.7053(3) 0.0613(4) 0.6800(2) 0.0391(14) Uani 1 1 d . . .
C320 C 0.7455(3) 0.0113(4) 0.6725(2) 0.0432(15) Uani 1 1 d . . .
H32A H 0.7647 -0.0318 0.6963 0.052 Uiso 1 1 calc R . .
C321 C 0.7575(3) 0.0249(4) 0.6296(2) 0.0409(15) Uani 1 1 d . . .
H32B H 0.7843 -0.0098 0.6239 0.049 Uiso 1 1 calc R . .
C322 C 0.6927(3) 0.0473(4) 0.7247(3) 0.0501(17) Uani 1 1 d . . .
C323 C 0.6731(4) 0.2644(6) 0.3823(3) 0.069(2) Uani 1 1 d . . .
O33 O 0.6875(4) 0.3254(5) 0.3589(3) 0.051(2) Uani 0.565(4) 1 d P A 1
N33 N 0.4458(3) 0.0175(6) 0.2456(3) 0.0384(17) Uani 0.565(4) 1 d P . 1
C324 C 0.6256(4) 0.2097(6) 0.3533(3) 0.028(2) Uani 0.565(4) 1 d PU A 1
C325 C 0.5877(4) 0.1826(6) 0.3737(3) 0.030(2) Uani 0.565(4) 1 d P A 1
H32C H 0.5932 0.1985 0.4075 0.035 Uiso 0.565(4) 1 calc PR A 1
C326 C 0.5392(4) 0.1295(7) 0.3431(4) 0.035(2) Uani 0.565(4) 1 d P A 1
H32D H 0.5126 0.1123 0.3565 0.042 Uiso 0.565(4) 1 calc PR A 1
C327 C 0.5328(4) 0.1055(7) 0.2962(4) 0.039(3) Uani 0.565(4) 1 d P A 1
C328 C 0.5722(5) 0.1316(7) 0.2748(4) 0.043(3) Uani 0.565(4) 1 d P A 1
H32E H 0.5672 0.1126 0.2417 0.052 Uiso 0.565(4) 1 calc PR A 1
C329 C 0.6169(5) 0.1837(7) 0.3021(4) 0.039(3) Uani 0.565(4) 1 d P A 1
H32F H 0.6419 0.2026 0.2873 0.047 Uiso 0.565(4) 1 calc PR A 1
C330 C 0.4849(4) 0.0598(6) 0.2647(4) 0.0286(17) Uani 0.565(4) 1 d P A 1
N33' N 0.4199(4) 0.4154(7) 0.2319(4) 0.0384(17) Uani 0.435(4) 1 d P A 2
O33' O 0.6975(9) 0.1907(13) 0.3636(6) 0.136(8) Uani 0.435(4) 1 d P A 2
C24' C 0.6162(6) 0.2887(10) 0.3518(5) 0.088(7) Uani 0.435(4) 1 d PGU A 2
C25' C 0.5751(8) 0.3148(10) 0.3692(4) 0.131(9) Uani 0.435(4) 1 d PG A 2
H25A H 0.5813 0.3068 0.4041 0.157 Uiso 0.435(4) 1 calc PR A 2
C26' C 0.5247(6) 0.3527(9) 0.3351(7) 0.096(9) Uani 0.435(4) 1 d PG A 2
H26A H 0.4968 0.3703 0.3469 0.116 Uiso 0.435(4) 1 calc PR A 2
C27' C 0.5154(5) 0.3645(9) 0.2835(6) 0.118(12) Uani 0.435(4) 1 d PG A 2
C28' C 0.5566(7) 0.3384(11) 0.2661(4) 0.148(16) Uani 0.435(4) 1 d PG A 2
H28A H 0.5504 0.3464 0.2312 0.177 Uiso 0.435(4) 1 calc PR A 2
C29' C 0.6070(6) 0.3005(11) 0.3002(6) 0.131(9) Uani 0.435(4) 1 d PG A 2
H29A H 0.6348 0.2828 0.2884 0.157 Uiso 0.435(4) 1 calc PR A 2
C30' C 0.4612(5) 0.3790(8) 0.2519(5) 0.0286(17) Uani 0.435(4) 1 d P A 2
O1S O 0.4196(3) 0.7418(4) 0.3340(3) 0.0834(18) Uani 1 1 d . . .
O2S O 0.0903(2) 0.7320(4) 0.1729(2) 0.0699(15) Uani 1 1 d . . .
O3S O 0.2402(3) 0.2652(4) 0.9965(2) 0.0711(15) Uani 1 1 d . . .
O4S O 0.7530(4) 0.9558(8) 0.8858(4) 0.180(5) Uani 1 1 d . . .
O5S O 1.0943(4) 0.5494(10) 1.5642(4) 0.197(6) Uani 1 1 d . . .
C1S C 0.4659(4) 0.7422(6) 0.3689(4) 0.070(2) Uani 1 1 d . . .
C2S C 0.4975(5) 0.6623(6) 0.3911(4) 0.102(3) Uani 1 1 d . . .
H2SA H 0.4755 0.6139 0.3720 0.154 Uiso 1 1 calc R . .
H2SB H 0.5035 0.6577 0.4271 0.154 Uiso 1 1 calc R . .
H2SC H 0.5344 0.6633 0.3886 0.154 Uiso 1 1 calc R . .
C3S C 0.4954(6) 0.8231(7) 0.3932(5) 0.123(4) Uani 1 1 d . . .
H3SA H 0.4717 0.8712 0.3756 0.185 Uiso 1 1 calc R . .
H3SB H 0.5319 0.8266 0.3903 0.185 Uiso 1 1 calc R . .
H3SC H 0.5017 0.8239 0.4294 0.185 Uiso 1 1 calc R . .
C4S C 0.1371(4) 0.7321(5) 0.2084(3) 0.061(2) Uani 1 1 d . . .
C5S C 0.1632(5) 0.8109(6) 0.2379(4) 0.109(4) Uani 1 1 d . . .
H5SA H 0.1379 0.8589 0.2230 0.163 Uiso 1 1 calc R . .
H5SB H 0.1999 0.8212 0.2363 0.163 Uiso 1 1 calc R . .
H5SC H 0.1687 0.8039 0.2738 0.163 Uiso 1 1 calc R . .
C6S C 0.1698(5) 0.6517(6) 0.2254(4) 0.103(4) Uani 1 1 d . . .
H6SA H 0.1486 0.6055 0.2031 0.155 Uiso 1 1 calc R . .
H6SB H 0.1755 0.6394 0.2608 0.155 Uiso 1 1 calc R . .
H6SC H 0.2068 0.6576 0.2235 0.155 Uiso 1 1 calc R . .
C7S C 0.1940(3) 0.2650(5) 0.9604(3) 0.0554(19) Uani 1 1 d . . .
C8S C 0.1613(4) 0.3453(6) 0.9429(4) 0.095(3) Uani 1 1 d . . .
H8SA H 0.1826 0.3918 0.9648 0.142 Uiso 1 1 calc R . .
H8SB H 0.1245 0.3398 0.9452 0.142 Uiso 1 1 calc R . .
H8SC H 0.1552 0.3567 0.9073 0.142 Uiso 1 1 calc R . .
C9S C 0.1681(5) 0.1859(6) 0.9317(4) 0.108(4) Uani 1 1 d . . .
H9SA H 0.1940 0.1385 0.9464 0.162 Uiso 1 1 calc R . .
H9SB H 0.1615 0.1926 0.8956 0.162 Uiso 1 1 calc R . .
H9SC H 0.1320 0.1750 0.9343 0.162 Uiso 1 1 calc R . .
C10S C 0.7937(5) 0.9128(8) 0.8895(5) 0.109(4) Uani 1 1 d . . .
C11S C 0.8097(5) 0.9017(8) 0.8476(6) 0.130(5) Uani 1 1 d . . .
H11F H 0.7810 0.9276 0.8167 0.196 Uiso 1 1 calc R . .
H11G H 0.8124 0.8414 0.8416 0.196 Uiso 1 1 calc R . .
H11H H 0.8465 0.9285 0.8556 0.196 Uiso 1 1 calc R . .
C12S C 0.8308(6) 0.8774(9) 0.9406(6) 0.159(6) Uani 1 1 d . . .
H12G H 0.8141 0.8893 0.9652 0.239 Uiso 1 1 calc R . .
H12H H 0.8685 0.9033 0.9525 0.239 Uiso 1 1 calc R . .
H12I H 0.8342 0.8163 0.9376 0.239 Uiso 1 1 calc R . .
C13S C 1.1322(7) 0.5974(9) 1.5630(6) 0.127(5) Uani 1 1 d . . .
C14S C 1.1440(6) 0.6093(9) 1.5159(6) 0.145(5) Uani 1 1 d . . .
H14A H 1.1148 0.5805 1.4868 0.217 Uiso 1 1 calc R . .
H14B H 1.1813 0.5856 1.5219 0.217 Uiso 1 1 calc R . .
H14C H 1.1437 0.6696 1.5083 0.217 Uiso 1 1 calc R . .
C15S C 1.1779(7) 0.6444(10) 1.6114(7) 0.216(10) Uani 1 1 d . . .
H15A H 1.1689 0.6356 1.6412 0.324 Uiso 1 1 calc R . .
H15B H 1.1773 0.7049 1.6042 0.324 Uiso 1 1 calc R . .
H15C H 1.2158 0.6218 1.6186 0.324 Uiso 1 1 calc R . .
F1 F 0.1873(12) 0.3060(11) 0.3076(9) 0.090(8) Uani 0.50 1 d PDU B 1
F2 F 0.1720(8) 0.1821(15) 0.3263(8) 0.087(8) Uani 0.50 1 d PDU B 1
F3 F 0.2417(6) 0.2433(17) 0.3756(5) 0.116(7) Uani 0.50 1 d PDU B 1
F4 F 0.2553(6) 0.1986(12) 0.3105(8) 0.127(7) Uani 0.50 1 d PDU B 1
F1' F 0.1903(10) 0.2995(11) 0.2935(8) 0.054(4) Uani 0.50 1 d PDU B 2
F2' F 0.1807(10) 0.1676(16) 0.3279(13) 0.115(9) Uani 0.50 1 d PDU B 2
F3' F 0.2626(6) 0.2440(14) 0.3623(9) 0.161(11) Uani 0.50 1 d PDU B 2
F4' F 0.2175(9) 0.1837(9) 0.2824(5) 0.117(6) Uani 0.50 1 d PDU B 2
B1 B 0.2137(3) 0.2295(4) 0.3229(3) 0.056(2) Uani 1 1 d D . .
F5 F 0.1478(10) 0.6983(11) 0.8609(10) 0.090(7) Uani 0.50 1 d PDU C 1
F6 F 0.1563(5) 0.8327(9) 0.8531(7) 0.081(7) Uani 0.50 1 d PDU C 1
F7 F 0.0943(8) 0.7627(19) 0.7952(5) 0.156(9) Uani 0.50 1 d PDU C 1
F8 F 0.0717(7) 0.7941(15) 0.8550(9) 0.143(8) Uani 0.50 1 d PDU C 1
F5' F 0.1378(10) 0.6998(10) 0.8762(9) 0.056(4) Uani 0.50 1 d PDU C 2
F6' F 0.1519(10) 0.8232(15) 0.8359(11) 0.141(10) Uani 0.50 1 d PDU C 2
F7' F 0.0702(7) 0.7627(11) 0.8074(9) 0.159(12) Uani 0.50 1 d PDU C 2
F8' F 0.1152(10) 0.8198(7) 0.8891(5) 0.135(6) Uani 0.50 1 d PDU C 2
B2 B 0.1182(3) 0.7725(5) 0.8487(3) 0.061(2) Uani 1 1 d D . .
F9 F 0.4741(10) 0.8116(10) 0.5388(7) 0.123(9) Uani 0.50 1 d PDU D 1
F10 F 0.4762(7) 0.6861(9) 0.5472(7) 0.139(8) Uani 0.50 1 d PDU D 1
F11 F 0.4159(8) 0.7409(15) 0.4598(7) 0.152(11) Uani 0.50 1 d PDU D 1
F12 F 0.4038(7) 0.7726(14) 0.5138(9) 0.156(10) Uani 0.50 1 d PDU D 2
F9' F 0.4839(8) 0.8137(10) 0.5144(6) 0.086(6) Uani 0.50 1 d PDU D 3
F10' F 0.4863(6) 0.6754(8) 0.5164(6) 0.084(4) Uani 0.50 1 d PDU D 3
F11' F 0.4341(11) 0.727(2) 0.4583(9) 0.201(14) Uani 0.50 1 d PU D 3
F12' F 0.4056(10) 0.7165(13) 0.5209(10) 0.160(10) Uani 0.50 1 d PU D 3
B3 B 0.4516(3) 0.7424(6) 0.5103(4) 0.073(3) Uani 1 1 d D . .

loop_
_atom_site_aniso_label
_atom_site_aniso_U_11
_atom_site_aniso_U_22
_atom_site_aniso_U_33
_atom_site_aniso_U_23
_atom_site_aniso_U_13
_atom_site_aniso_U_12
Ag1 0.0817(4) 0.0854(5) 0.0548(3) -0.0101(4) 0.0484(3) -0.0091(4)
Ag2 0.0709(4) 0.0813(5) 0.0400(3) 0.0094(3) 0.0303(3) 0.0046(4)
Ag3 0.0958(7) 0.0768(6) 0.0499(4) -0.0013(5) 0.0500(5) 0.0042(6)
Ag4 0.0780(6) 0.0916(7) 0.0454(4) 0.0044(5) 0.0384(4) 0.0040(6)
N11 0.067(4) 0.063(4) 0.045(3) -0.002(3) 0.032(3) 0.002(3)
N12 0.072(4) 0.071(5) 0.041(3) 0.000(3) 0.028(3) -0.008(3)
N13 0.048(4) 0.137(7) 0.066(5) -0.040(5) 0.008(4) -0.027(4)
N21 0.072(5) 0.169(9) 0.080(5) 0.059(6) 0.026(5) 0.044(6)
N22 0.087(5) 0.065(4) 0.050(4) 0.000(3) 0.039(4) 0.008(4)
N23 0.064(4) 0.057(4) 0.045(3) -0.006(3) 0.029(3) -0.004(3)
N31 0.055(3) 0.061(4) 0.038(3) -0.002(3) 0.026(3) 0.016(3)
N32 0.083(5) 0.071(5) 0.044(3) 0.002(3) 0.034(3) -0.006(4)
O11 0.086(4) 0.035(3) 0.058(3) -0.009(2) 0.044(3) -0.022(2)
O12 0.076(3) 0.035(3) 0.048(3) 0.001(2) 0.032(3) 0.009(2)
O13 0.100(4) 0.072(4) 0.035(3) -0.002(2) 0.021(3) -0.046(3)
O21 0.095(4) 0.081(4) 0.038(3) -0.004(3) 0.026(3) 0.041(3)
O22 0.058(3) 0.033(2) 0.046(2) 0.000(2) 0.029(2) -0.006(2)
O23 0.083(3) 0.035(3) 0.055(3) 0.009(2) 0.041(3) 0.013(3)
O31 0.099(4) 0.039(3) 0.055(3) 0.008(2) 0.049(3) 0.008(3)
O32 0.082(4) 0.044(3) 0.070(3) -0.001(3) 0.051(3) -0.002(3)
C101 0.031(3) 0.031(3) 0.032(3) -0.001(2) 0.013(3) -0.002(3)
C102 0.026(3) 0.040(3) 0.024(3) -0.003(2) 0.008(2) -0.001(3)
C103 0.028(3) 0.032(3) 0.034(3) -0.003(2) 0.013(3) -0.004(3)
C104 0.038(3) 0.032(3) 0.031(3) -0.006(3) 0.012(3) -0.006(3)
C105 0.041(3) 0.030(3) 0.030(3) -0.006(2) 0.015(3) -0.007(3)
C106 0.039(3) 0.029(3) 0.036(3) 0.005(2) 0.017(3) -0.001(3)
C107 0.041(4) 0.030(3) 0.037(3) 0.001(3) 0.014(3) -0.003(3)
C108 0.033(3) 0.021(3) 0.038(3) -0.005(2) 0.013(3) -0.002(2)
C109 0.040(3) 0.031(3) 0.040(3) -0.005(3) 0.017(3) -0.012(3)
C110 0.053(4) 0.037(4) 0.036(3) -0.011(3) 0.015(3) -0.011(3)
C111 0.047(4) 0.030(3) 0.038(3) -0.001(3) 0.022(3) 0.001(3)
C112 0.040(4) 0.033(4) 0.054(4) -0.004(3) 0.024(3) -0.003(3)
C113 0.033(3) 0.023(3) 0.045(3) -0.007(3) 0.015(3) -0.005(3)
C114 0.047(4) 0.043(4) 0.046(4) 0.001(3) 0.017(3) 0.001(3)
C115 0.034(3) 0.029(3) 0.035(3) -0.002(3) 0.009(3) -0.002(3)
C116 0.033(3) 0.026(3) 0.033(3) 0.000(2) 0.009(3) -0.006(3)
C117 0.033(3) 0.028(3) 0.040(3) 0.002(3) 0.011(3) 0.001(3)
C118 0.038(3) 0.039(4) 0.048(4) -0.008(3) 0.024(3) -0.002(3)
C119 0.040(3) 0.033(3) 0.041(3) -0.003(3) 0.015(3) -0.006(3)
C120 0.051(4) 0.034(3) 0.036(3) 0.005(3) 0.012(3) -0.003(3)
C121 0.044(3) 0.029(3) 0.041(3) 0.002(3) 0.016(3) 0.006(3)
C122 0.053(4) 0.044(4) 0.036(4) -0.004(3) 0.017(3) -0.008(3)
C123 0.055(4) 0.031(3) 0.036(3) 0.001(3) 0.016(3) -0.009(3)
C124 0.045(4) 0.030(3) 0.028(3) 0.000(2) 0.013(3) -0.005(3)
C125 0.047(4) 0.043(4) 0.034(3) -0.004(3) 0.018(3) -0.001(3)
C126 0.039(4) 0.063(5) 0.042(4) -0.007(3) 0.017(3) -0.005(3)
C127 0.041(4) 0.055(4) 0.037(3) -0.016(3) 0.010(3) -0.010(3)
C128 0.059(5) 0.066(5) 0.034(3) -0.016(3) 0.018(3) -0.012(4)
C129 0.051(4) 0.057(4) 0.038(4) -0.007(3) 0.021(3) -0.010(3)
C130 0.044(4) 0.089(6) 0.047(4) -0.021(4) 0.012(4) -0.007(4)
C201 0.037(3) 0.041(4) 0.026(3) 0.000(3) 0.012(3) -0.001(3)
C202 0.035(3) 0.036(4) 0.033(3) 0.006(3) 0.015(3) 0.004(3)
C203 0.032(3) 0.032(3) 0.029(3) 0.000(2) 0.014(2) -0.001(3)
C204 0.031(3) 0.036(3) 0.028(3) 0.001(2) 0.013(2) -0.001(3)
C205 0.035(3) 0.035(3) 0.028(3) 0.003(2) 0.012(3) -0.001(3)
C206 0.044(4) 0.035(4) 0.033(3) -0.004(3) 0.017(3) 0.002(3)
C207 0.048(4) 0.044(4) 0.033(3) 0.004(3) 0.016(3) 0.008(3)
C208 0.041(3) 0.038(4) 0.031(3) -0.001(3) 0.012(3) 0.001(3)
C209 0.041(4) 0.061(5) 0.030(3) 0.003(3) 0.013(3) 0.003(3)
C210 0.053(4) 0.065(5) 0.033(3) 0.011(3) 0.017(3) 0.002(4)
C211 0.049(4) 0.054(4) 0.043(4) 0.007(3) 0.014(3) 0.003(3)
C212 0.043(4) 0.057(4) 0.042(4) -0.002(3) 0.019(3) 0.003(3)
C213 0.045(4) 0.056(4) 0.024(3) 0.001(3) 0.012(3) -0.001(3)
C214 0.059(5) 0.094(7) 0.061(5) 0.022(5) 0.024(4) 0.022(5)
C215 0.029(3) 0.034(3) 0.025(3) 0.006(2) 0.007(2) 0.003(3)
C216 0.030(3) 0.030(3) 0.028(3) 0.004(2) 0.009(2) 0.003(3)
C217 0.038(3) 0.034(3) 0.035(3) 0.002(3) 0.015(3) 0.000(3)
C218 0.047(4) 0.045(4) 0.033(3) -0.002(3) 0.014(3) 0.000(3)
C219 0.049(4) 0.043(4) 0.033(3) 0.003(3) 0.020(3) 0.008(3)
C220 0.039(4) 0.044(4) 0.046(4) 0.005(3) 0.027(3) 0.003(3)
C221 0.036(3) 0.040(4) 0.035(3) -0.002(3) 0.014(3) -0.002(3)
C222 0.056(4) 0.055(4) 0.040(4) 0.004(3) 0.026(3) 0.011(3)
C223 0.036(3) 0.033(3) 0.035(3) 0.002(3) 0.013(3) 0.001(3)
C224 0.033(3) 0.027(3) 0.031(3) -0.002(2) 0.010(3) -0.003(3)
C225 0.041(4) 0.035(4) 0.040(3) 0.008(3) 0.014(3) -0.002(3)
C226 0.038(4) 0.035(4) 0.048(4) -0.002(3) 0.019(3) -0.002(3)
C227 0.046(4) 0.032(3) 0.034(3) -0.002(3) 0.018(3) -0.013(3)
C228 0.042(3) 0.041(4) 0.038(3) 0.007(3) 0.016(3) 0.001(3)
C229 0.042(3) 0.027(3) 0.038(3) 0.006(3) 0.014(3) 0.005(3)
C230 0.051(4) 0.040(4) 0.045(4) -0.002(3) 0.024(3) -0.005(3)
C301 0.037(3) 0.044(4) 0.032(3) 0.001(3) 0.015(3) 0.008(3)
C302 0.026(3) 0.046(4) 0.025(3) -0.002(3) 0.010(2) 0.003(3)
C303 0.030(3) 0.041(4) 0.039(3) -0.004(3) 0.018(3) -0.003(3)
C304 0.048(4) 0.046(4) 0.039(3) -0.008(3) 0.026(3) -0.012(3)
C305 0.045(4) 0.061(5) 0.031(3) -0.002(3) 0.014(3) -0.001(3)
C306 0.053(4) 0.049(4) 0.036(3) 0.006(3) 0.020(3) 0.016(3)
C307 0.051(4) 0.037(4) 0.036(3) 0.007(3) 0.019(3) 0.010(3)
C308 0.037(3) 0.033(3) 0.032(3) 0.002(3) 0.013(3) 0.007(3)
C309 0.040(3) 0.035(3) 0.041(3) 0.004(3) 0.018(3) 0.000(3)
C310 0.052(4) 0.030(3) 0.034(3) 0.002(3) 0.017(3) -0.004(3)
C311 0.040(4) 0.044(4) 0.033(3) 0.004(3) 0.018(3) 0.008(3)
C312 0.036(3) 0.039(4) 0.045(4) -0.003(3) 0.019(3) 0.002(3)
C313 0.031(3) 0.039(4) 0.044(4) -0.007(3) 0.012(3) -0.001(3)
C314 0.045(4) 0.036(4) 0.045(4) 0.000(3) 0.019(3) 0.010(3)
C315 0.039(4) 0.039(4) 0.047(4) -0.012(3) 0.023(3) -0.005(3)
C316 0.036(3) 0.033(3) 0.039(3) 0.000(3) 0.014(3) -0.007(3)
C317 0.034(3) 0.046(4) 0.042(3) 0.010(3) 0.018(3) 0.006(3)
C318 0.041(4) 0.046(4) 0.046(4) 0.002(3) 0.022(3) 0.004(3)
C319 0.041(4) 0.038(4) 0.038(3) -0.002(3) 0.015(3) -0.009(3)
C320 0.047(4) 0.038(4) 0.043(3) 0.011(3) 0.016(3) 0.000(3)
C321 0.041(4) 0.038(4) 0.044(4) 0.000(3) 0.019(3) 0.002(3)
C322 0.062(5) 0.044(4) 0.044(4) -0.006(3) 0.022(4) -0.013(3)
C323 0.075(6) 0.100(7) 0.038(4) -0.001(4) 0.028(4) 0.012(5)
O33 0.093(7) 0.033(4) 0.024(4) 0.009(3) 0.021(4) -0.018(4)
N33 0.015(3) 0.043(4) 0.050(4) 0.005(3) 0.005(3) 0.010(3)
C324 0.043(6) 0.021(5) 0.015(4) 0.003(4) 0.008(4) 0.007(4)
C325 0.046(6) 0.025(5) 0.015(4) 0.004(4) 0.010(4) 0.014(5)
C326 0.035(6) 0.042(6) 0.030(5) 0.012(5) 0.016(5) 0.017(5)
C327 0.019(5) 0.029(6) 0.041(6) -0.007(5) -0.015(4) 0.010(4)
C328 0.050(7) 0.051(7) 0.019(5) -0.019(5) 0.005(5) 0.008(6)
C329 0.051(7) 0.041(7) 0.031(6) 0.005(5) 0.022(5) 0.013(5)
C330 0.021(4) 0.026(4) 0.040(4) -0.002(3) 0.014(4) 0.008(3)
N33' 0.015(3) 0.043(4) 0.050(4) 0.005(3) 0.005(3) 0.010(3)
O33' 0.152(17) 0.161(18) 0.079(11) -0.019(11) 0.032(11) 0.069(14)
C24' 0.088(15) 0.104(17) 0.047(11) 0.004(11) 0.001(10) -0.016(13)
C25' 0.18(2) 0.119(16) 0.161(19) -0.071(15) 0.143(19) -0.075(16)
C26' 0.091(16) 0.13(2) 0.104(17) -0.074(16) 0.080(15) -0.080(16)
C27' 0.062(14) 0.044(11) 0.13(2) 0.006(12) -0.079(14) 0.005(10)
C28' 0.047(12) 0.34(5) 0.043(12) 0.049(19) 0.007(10) 0.06(2)
C29' 0.18(2) 0.119(16) 0.161(19) -0.071(15) 0.143(19) -0.075(16)
C30' 0.021(4) 0.026(4) 0.040(4) -0.002(3) 0.014(4) 0.008(3)
O1S 0.071(4) 0.097(5) 0.087(5) 0.011(4) 0.037(4) 0.019(4)
O2S 0.058(3) 0.074(4) 0.073(4) 0.007(3) 0.021(3) 0.004(3)
O3S 0.067(4) 0.071(4) 0.074(4) -0.002(3) 0.027(3) -0.010(3)
O4S 0.105(7) 0.277(14) 0.168(9) 0.082(9) 0.068(7) 0.080(8)
O5S 0.108(7) 0.358(19) 0.141(9) -0.070(10) 0.068(7) -0.055(10)
C1S 0.070(6) 0.059(5) 0.093(7) 0.005(5) 0.046(5) 0.011(5)
C2S 0.093(8) 0.079(7) 0.119(9) 0.022(6) 0.026(7) 0.020(6)
C3S 0.143(11) 0.086(8) 0.136(11) -0.026(7) 0.052(9) -0.004(8)
C4S 0.060(5) 0.051(5) 0.077(6) 0.005(4) 0.033(5) 0.003(4)
C5S 0.115(9) 0.073(7) 0.120(9) -0.017(6) 0.029(7) -0.019(6)
C6S 0.112(9) 0.077(7) 0.115(9) 0.015(6) 0.040(7) 0.038(6)
C7S 0.057(5) 0.053(5) 0.062(5) -0.001(4) 0.030(4) -0.006(4)
C8S 0.093(7) 0.083(7) 0.102(8) 0.003(6) 0.032(6) 0.016(6)
C9S 0.111(9) 0.076(7) 0.113(9) -0.026(6) 0.022(7) -0.023(6)
C10S 0.082(8) 0.108(9) 0.141(11) 0.035(8) 0.049(8) 0.012(7)
C11S 0.108(10) 0.125(11) 0.184(14) -0.017(10) 0.084(10) -0.005(8)
C12S 0.122(11) 0.137(12) 0.187(15) 0.067(11) 0.029(10) 0.027(10)
C13S 0.119(11) 0.117(11) 0.145(12) -0.019(10) 0.054(11) 0.048(9)
C14S 0.142(12) 0.122(11) 0.196(16) 0.045(11) 0.094(12) 0.029(9)
C15S 0.189(18) 0.142(14) 0.215(19) -0.070(13) -0.025(14) -0.002(13)
F1 0.084(12) 0.030(7) 0.112(18) -0.003(8) -0.006(11) 0.020(7)
F2 0.043(7) 0.111(16) 0.079(10) 0.063(10) -0.004(7) -0.030(9)
F3 0.046(9) 0.178(16) 0.086(9) -0.007(8) -0.013(7) 0.009(11)
F4 0.074(9) 0.152(15) 0.189(18) 0.090(14) 0.087(11) 0.050(10)
F1' 0.053(7) 0.056(10) 0.053(7) 0.004(6) 0.022(6) -0.008(6)
F2' 0.087(14) 0.060(9) 0.19(2) 0.027(11) 0.048(13) 0.018(9)
F3' 0.021(8) 0.091(10) 0.27(3) -0.029(15) -0.046(10) 0.001(7)
F4' 0.199(17) 0.070(8) 0.103(11) 0.020(7) 0.083(12) 0.045(11)
B1 0.050(5) 0.043(5) 0.064(6) 0.008(4) 0.014(4) -0.005(4)
F5 0.057(10) 0.057(8) 0.131(19) 0.011(9) 0.013(10) 0.003(6)
F6 0.044(7) 0.044(6) 0.101(11) 0.026(6) -0.027(7) -0.014(5)
F7 0.077(14) 0.25(2) 0.108(12) -0.018(12) 0.009(11) -0.005(15)
F8 0.070(9) 0.21(2) 0.177(16) 0.104(15) 0.080(11) 0.045(11)
F5' 0.054(8) 0.037(6) 0.080(9) 0.010(5) 0.031(6) -0.004(5)
F6' 0.16(2) 0.127(16) 0.19(2) 0.011(14) 0.132(18) -0.034(13)
F7' 0.035(9) 0.081(9) 0.23(2) -0.028(13) -0.078(11) 0.002(7)
F8' 0.27(2) 0.048(7) 0.102(10) 0.010(7) 0.090(13) 0.040(10)
B2 0.045(5) 0.058(6) 0.070(6) 0.005(5) 0.013(5) -0.002(5)
F9 0.090(11) 0.059(9) 0.16(2) -0.028(11) -0.016(13) 0.026(7)
F10 0.076(11) 0.044(8) 0.199(19) 0.023(10) -0.046(11) -0.014(6)
F11 0.066(10) 0.135(13) 0.150(19) 0.001(13) -0.065(12) 0.001(9)
F12 0.076(10) 0.24(2) 0.176(17) 0.099(18) 0.072(11) 0.038(14)
F9' 0.072(10) 0.046(7) 0.083(10) 0.009(6) -0.027(8) -0.006(6)
F10' 0.047(6) 0.053(7) 0.117(11) -0.023(7) -0.004(7) 0.014(5)
F11' 0.17(2) 0.33(3) 0.16(2) -0.08(2) 0.136(19) -0.08(2)
F12' 0.136(15) 0.169(18) 0.22(2) -0.114(18) 0.120(16) -0.064(14)
B3 0.040(5) 0.097(9) 0.085(8) -0.018(7) 0.027(5) 0.000(6)

loop_
_atom_type_symbol
_atom_type_description
_atom_type_scat_dispersion_real
_atom_type_scat_dispersion_imag
_atom_type_scat_source
C C 0.0033 0.0016 'International Tables Vol C Tables 4.2.6.8 and 6.1.1.4'
H H 0.0000 0.0000 'International Tables Vol C Tables 4.2.6.8 and 6.1.1.4'
B B 0.0013 0.0007 'International Tables Vol C Tables 4.2.6.8 and 6.1.1.4'
N N 0.0061 0.0033 'International Tables Vol C Tables 4.2.6.8 and 6.1.1.4'
O O 0.0106 0.0060 'International Tables Vol C Tables 4.2.6.8 and 6.1.1.4'
F F 0.0171 0.0103 'International Tables Vol C Tables 4.2.6.8 and 6.1.1.4'
Ag Ag -0.8971 1.1015 'International Tables Vol C Tables 4.2.6.8 and 6.1.1.4'

loop_
_geom_angle_atom_site_label_1
_geom_angle_atom_site_label_2
_geom_angle_atom_site_label_3
_geom_angle
_geom_angle_site_symmetry_1
_geom_angle_site_symmetry_3
N11 Ag1 N31 170.9(2) . .
N11 Ag1 N21 94.4(3) . .
N31 Ag1 N21 94.7(2) . .
N12 Ag2 N32 171.2(2) . 1_565
N12 Ag2 O4S 80.4(3) . .
N32 Ag2 O4S 95.1(3) 1_565 .
N12 Ag2 N33 97.2(3) . 3_666
N32 Ag2 N33 89.8(3) 1_565 3_666
O4S Ag2 N33 157.8(4) . 3_666
N22 Ag3 N22 180.00(12) 3_768 .
N22 Ag3 O5S 80.4(3) 3_768 .
N22 Ag3 O5S 99.6(3) . .
N22 Ag3 O5S 99.6(3) 3_768 3_768
N22 Ag3 O5S 80.4(3) . 3_768
O5S Ag3 O5S 180.000(4) . 3_768
N23 Ag4 N23 180.000(3) . 3_758
C114 N11 Ag1 173.6(6) . .
C122 N12 Ag2 174.6(6) . .
C214 N21 Ag1 175.9(7) . .
C222 N22 Ag3 173.2(6) . .
C230 N23 Ag4 178.8(6) . .
C314 N31 Ag1 179.4(6) . .
C322 N32 Ag2 170.1(6) . 1_545
C106 C101 C102 118.9(5) . .
C106 C101 C107 118.5(5) . .
C102 C101 C107 122.6(5) . .
C103 C102 C101 121.2(5) . .
C102 C103 C104 119.1(5) . .
C102 C103 C115 122.8(5) . .
C104 C103 C115 118.0(5) . .
C105 C104 C103 120.3(5) . .
C106 C105 C104 119.6(5) . .
C106 C105 C123 117.9(5) . .
C104 C105 C123 122.5(5) . .
C105 C106 C101 120.7(5) . .
O11 C107 C101 120.3(5) . .
O11 C107 C108 120.9(5) . .
C101 C107 C108 118.8(5) . .
C109 C108 C113 119.9(5) . .
C109 C108 C107 118.2(5) . .
C113 C108 C107 121.9(5) . .
C110 C109 C108 120.9(6) . .
C109 C110 C111 118.9(6) . .
C110 C111 C112 120.6(5) . .
C110 C111 C114 120.0(6) . .
C112 C111 C114 119.4(6) . .
C113 C112 C111 119.7(6) . .
C112 C113 C108 119.9(5) . .
N11 C114 C111 179.4(8) . .
O12 C115 C103 119.7(5) . .
O12 C115 C116 120.8(5) . .
C103 C115 C116 119.5(5) . .
C117 C116 C121 119.1(5) . .
C117 C116 C115 122.6(5) . .
C121 C116 C115 118.2(5) . .
C118 C117 C116 120.5(6) . .
C117 C118 C119 119.3(6) . .
C120 C119 C118 120.2(6) . .
C120 C119 C122 120.2(6) . .
C118 C119 C122 119.6(6) . .
C119 C120 C121 120.8(6) . .
C120 C121 C116 120.0(6) . .
N12 C122 C119 178.2(8) . .
O13 C123 C105 120.0(6) . .
O13 C123 C124 119.5(6) . .
C105 C123 C124 120.4(5) . .
C125 C124 C129 119.5(6) . .
C125 C124 C123 121.0(5) . .
C129 C124 C123 119.1(6) . .
C126 C125 C124 121.0(6) . .
C125 C126 C127 118.4(6) . .
C128 C127 C126 121.4(6) . .
C128 C127 C130 118.5(6) . .
C126 C127 C130 120.2(6) . .
C129 C128 C127 118.9(6) . .
C128 C129 C124 120.8(6) . .
N13 C130 C127 177.9(10) . .
C202 C201 C206 119.6(5) . .
C202 C201 C207 122.6(5) . .
C206 C201 C207 117.7(5) . .
C201 C202 C203 120.4(5) . .
C204 C203 C202 119.8(5) . .
C204 C203 C215 121.9(5) . .
C202 C203 C215 118.2(5) . .
C203 C204 C205 120.1(5) . .
C204 C205 C206 120.0(5) . .
C204 C205 C223 122.4(5) . .
C206 C205 C223 117.6(5) . .
C201 C206 C205 120.0(5) . .
O21 C207 C208 119.9(6) . .
O21 C207 C201 120.8(6) . .
C208 C207 C201 119.2(5) . .
C213 C208 C209 119.4(6) . .
C213 C208 C207 121.4(5) . .
C209 C208 C207 118.8(6) . .
C210 C209 C208 119.9(6) . .
C211 C210 C209 120.0(6) . .
C210 C211 C212 120.7(6) . .
C210 C211 C214 119.1(6) . .
C212 C211 C214 120.0(7) . .
C213 C212 C211 119.1(6) . .
C212 C213 C208 120.8(6) . .
N21 C214 C211 176.8(11) . .
O22 C215 C216 120.1(5) . .
O22 C215 C203 119.6(5) . .
C216 C215 C203 120.3(5) . .
C217 C216 C221 119.5(5) . .
C217 C216 C215 118.5(5) . .
C221 C216 C215 121.8(5) . .
C218 C217 C216 121.1(6) . .
C217 C218 C219 118.2(6) . .
C220 C219 C218 121.3(6) . .
C220 C219 C222 120.3(6) . .
C218 C219 C222 118.4(6) . .
C219 C220 C221 119.3(6) . .
C220 C221 C216 120.5(6) . .
N22 C222 C219 179.0(9) . .
O23 C223 C205 121.4(5) . .
O23 C223 C224 120.4(5) . .
C205 C223 C224 118.2(5) . .
C225 C224 C229 120.7(5) . .
C225 C224 C223 121.2(5) . .
C229 C224 C223 118.0(5) . .
C224 C225 C226 120.4(6) . .
C227 C226 C225 117.6(6) . .
C226 C227 C228 122.5(6) . .
C226 C227 C230 118.5(6) . .
C228 C227 C230 119.0(6) . .
C229 C228 C227 118.8(6) . .
C228 C229 C224 119.9(6) . .
N23 C230 C227 179.2(8) . .
C302 C301 C306 119.8(6) . .
C302 C301 C307 122.6(5) . .
C306 C301 C307 117.6(6) . .
C303 C302 C301 120.9(5) . .
C302 C303 C304 119.4(6) . .
C302 C303 C315 122.5(5) . .
C304 C303 C315 118.1(6) . .
C305 C304 C303 120.2(6) . .
C304 C305 C306 120.1(6) . .
C304 C305 C323 122.2(7) . .
C306 C305 C323 117.7(7) . .
C305 C306 C301 119.5(6) . .
O31 C307 C301 120.7(6) . .
O31 C307 C308 120.5(6) . .
C301 C307 C308 118.7(5) . .
C309 C308 C313 120.5(5) . .
C309 C308 C307 117.6(5) . .
C313 C308 C307 121.9(5) . .
C308 C309 C310 120.1(6) . .
C309 C310 C311 118.2(6) . .
C312 C311 C310 121.4(5) . .
C312 C311 C314 120.0(6) . .
C310 C311 C314 118.6(6) . .
C313 C312 C311 119.5(6) . .
C312 C313 C308 120.2(6) . .
N31 C314 C311 178.8(7) . .
O32 C315 C303 120.1(6) . .
O32 C315 C316 120.5(6) . .
C303 C315 C316 119.4(5) . .
C321 C316 C317 120.0(6) . .
C321 C316 C315 118.5(6) . .
C317 C316 C315 121.4(5) . .
C318 C317 C316 120.0(6) . .
C317 C318 C319 119.2(6) . .
C320 C319 C318 121.0(6) . .
C320 C319 C322 119.6(6) . .
C318 C319 C322 119.3(6) . .
C319 C320 C321 119.4(6) . .
C320 C321 C316 120.2(6) . .
N32 C322 C319 178.9(8) . .
O33 C323 C24' 85.5(9) . .
O33 C323 C324 119.8(7) . .
C24' C323 C324 52.6(8) . .
O33 C323 C305 119.5(8) . .
C24' C323 C305 123.9(9) . .
C324 C323 C305 119.7(7) . .
O33 C323 O33' 98.4(11) . .
C24' C323 O33' 117.6(11) . .
C324 C323 O33' 73.4(10) . .
C305 C323 O33' 107.8(9) . .
C330 N33 Ag2 148.6(8) . 3_666
C325 C324 C329 119.1(9) . .
C325 C324 C323 121.2(8) . .
C329 C324 C323 119.7(9) . .
C324 C325 C326 120.1(8) . .
C327 C326 C325 119.3(10) . .
C326 C327 C330 120.6(11) . .
C326 C327 C328 121.3(10) . .
C330 C327 C328 117.9(10) . .
C329 C328 C327 120.5(9) . .
C328 C329 C324 119.6(10) . .
N33 C330 C327 169.9(12) . .
C25' C24' C29' 120.0 . .
C25' C24' C323 127.0(12) . .
C29' C24' C323 111.9(12) . .
C26' C25' C24' 120.0 . .
C25' C26' C27' 120.0 . .
C30' C27' C28' 122.8(14) . .
C30' C27' C26' 114.6(14) . .
C28' C27' C26' 120.0 . .
C27' C28' C29' 120.0 . .
C28' C29' C24' 120.0 . .
N33' C30' C27' 158.5(15) . .
C10S O4S Ag2 141.8(11) . .
C13S O5S Ag3 135.1(12) . .
O1S C1S C2S 122.1(9) . .
O1S C1S C3S 122.0(9) . .
C2S C1S C3S 115.9(9) . .
O2S C4S C6S 120.3(8) . .
O2S C4S C5S 122.2(8) . .
C6S C4S C5S 117.4(9) . .
O3S C7S C8S 120.4(8) . .
O3S C7S C9S 122.0(8) . .
C8S C7S C9S 117.6(8) . .
O4S C10S C11S 121.8(13) . .
O4S C10S C12S 119.0(14) . .
C11S C10S C12S 119.0(12) . .
O5S C13S C14S 122.9(15) . .
O5S C13S C15S 125.0(17) . .
C14S C13S C15S 111.7(16) . .
F3' B1 F2' 117.5(18) . .
F3' B1 F2 123.2(16) . .
F2' B1 F2 13(2) . .
F3' B1 F4 72.7(12) . .
F2' B1 F4 111.5(17) . .
F2 B1 F4 123.9(17) . .
F3' B1 F1 107.1(16) . .
F2' B1 F1 115.1(19) . .
F2 B1 F1 102.0(17) . .
F4 B1 F1 125.6(14) . .
F3' B1 F1' 114.1(16) . .
F2' B1 F1' 120.9(17) . .
F2 B1 F1' 109.2(15) . .
F4 B1 F1' 109.4(12) . .
F1 B1 F1' 19.0(16) . .
F3' B1 F3 32.9(13) . .
F2' B1 F3 94.2(18) . .
F2 B1 F3 95.2(13) . .
F4 B1 F3 102.7(12) . .
F1 B1 F3 100.1(16) . .
F1' B1 F3 116.0(16) . .
F3' B1 F4' 115.5(14) . .
F2' B1 F4' 88.1(17) . .
F2 B1 F4' 95.3(16) . .
F4 B1 F4' 42.9(9) . .
F1 B1 F4' 112.8(13) . .
F1' B1 F4' 94.3(11) . .
F3 B1 F4' 142.3(12) . .
F8 B2 F7' 65.4(12) . .
F8 B2 F6 118.1(15) . .
F7' B2 F6 123.5(14) . .
F8 B2 F6' 127.1(17) . .
F7' B2 F6' 107.7(17) . .
F6 B2 F6' 20.7(19) . .
F8 B2 F5 129.0(13) . .
F7' B2 F5 110.4(16) . .
F6 B2 F5 106.0(14) . .
F6' B2 F5 103.2(16) . .
F8 B2 F5' 106.5(11) . .
F7' B2 F5' 113.9(16) . .
F6 B2 F5' 117.3(13) . .
F6' B2 F5' 122.1(16) . .
F5 B2 F5' 24.9(11) . .
F8 B2 F7 98.8(13) . .
F7' B2 F7 35.0(13) . .
F6 B2 F7 99.5(14) . .
F6' B2 F7 79.6(16) . .
F5 B2 F7 97.8(17) . .
F5' B2 F7 115.3(17) . .
F8 B2 F8' 53.0(11) . .
F7' B2 F8' 116.8(14) . .
F6 B2 F8' 79.8(13) . .
F6' B2 F8' 99.2(15) . .
F5 B2 F8' 117.4(14) . .
F5' B2 F8' 96.3(11) . .
F7 B2 F8' 143.8(14) . .
F10 B3 F9 96.8(13) . .
F10 B3 F10' 45.0(10) . .
F9 B3 F10' 117.5(14) . .
F10 B3 F11 136.7(14) . .
F9 B3 F11 126.5(16) . .
F10' B3 F11 104.6(12) . .
F10 B3 F12 109.3(14) . .
F9 B3 F12 81.3(16) . .
F10' B3 F12 146.7(14) . .
F11 B3 F12 80.7(15) . .
F10 B3 F9' 114.0(12) . .
F9 B3 F9' 35.5(12) . .
F10' B3 F9' 106.8(13) . .
F11 B3 F9' 103.4(14) . .
F12 B3 F9' 103.8(15) . .
F10 B3 F11' 124.9(19) . .
F9 B3 F11' 132(2) . .
F10' B3 F11' 84.8(16) . .
F11 B3 F11' 22.6(16) . .
F12 B3 F11' 103.2(16) . .
F9' B3 F11' 99.2(16) . .
F10 B3 F12' 78.7(15) . .
F9 B3 F12' 107.6(15) . .
F10' B3 F12' 108.3(14) . .
F11 B3 F12' 87.3(16) . .
F12 B3 F12' 38.4(11) . .
F9' B3 F12' 139.2(14) . .
F11' B3 F12' 104.0(15) . .

loop_
_geom_bond_atom_site_label_1
_geom_bond_atom_site_label_2
_geom_bond_distance
_geom_bond_site_symmetry_2
Ag1 N11 2.151(6) .
Ag1 N31 2.164(5) .
Ag1 N21 2.488(8) .
Ag2 N12 2.193(6) .
Ag2 N32 2.220(6) 1_565
Ag2 O4S 2.517(9) .
Ag2 N33 2.519(8) 3_666
Ag3 N22 2.204(6) 3_768
Ag3 N22 2.204(6) .
Ag3 O5S 2.478(11) .
Ag3 O5S 2.478(11) 3_768
Ag4 N23 2.158(6) .
Ag4 N23 2.158(6) 3_758
N11 C114 1.145(8) .
N12 C122 1.143(8) .
N13 C130 1.129(9) .
N21 C214 1.162(10) .
N22 C222 1.141(8) .
N23 C230 1.132(8) .
N31 C314 1.133(8) .
N32 C322 1.129(8) .
N32 Ag2 2.220(6) 1_545
O11 C107 1.212(7) .
O12 C115 1.206(7) .
O13 C123 1.212(7) .
O21 C207 1.201(7) .
O22 C215 1.226(7) .
O23 C223 1.201(7) .
O31 C307 1.204(7) .
O32 C315 1.205(7) .
C101 C106 1.388(8) .
C101 C102 1.394(8) .
C101 C107 1.483(8) .
C102 C103 1.379(8) .
C103 C104 1.396(8) .
C103 C115 1.495(8) .
C104 C105 1.390(8) .
C105 C106 1.386(8) .
C105 C123 1.488(8) .
C107 C108 1.512(8) .
C108 C109 1.381(8) .
C108 C113 1.385(8) .
C109 C110 1.366(8) .
C110 C111 1.386(9) .
C111 C112 1.392(8) .
C111 C114 1.441(9) .
C112 C113 1.364(8) .
C115 C116 1.495(8) .
C116 C117 1.389(8) .
C116 C121 1.396(8) .
C117 C118 1.378(8) .
C118 C119 1.401(9) .
C119 C120 1.360(9) .
C119 C122 1.433(8) .
C120 C121 1.373(8) .
C123 C124 1.495(8) .
C124 C125 1.378(8) .
C124 C129 1.384(8) .
C125 C126 1.371(9) .
C126 C127 1.388(9) .
C127 C128 1.384(9) .
C127 C130 1.453(9) .
C128 C129 1.363(9) .
C201 C202 1.385(8) .
C201 C206 1.386(8) .
C201 C207 1.495(8) .
C202 C203 1.398(7) .
C203 C204 1.381(8) .
C203 C215 1.499(8) .
C204 C205 1.389(8) .
C205 C206 1.396(8) .
C205 C223 1.500(8) .
C207 C208 1.494(8) .
C208 C213 1.385(8) .
C208 C209 1.392(8) .
C209 C210 1.372(9) .
C210 C211 1.365(9) .
C211 C212 1.397(9) .
C211 C214 1.446(10) .
C212 C213 1.358(9) .
C215 C216 1.494(7) .
C216 C217 1.386(8) .
C216 C221 1.391(8) .
C217 C218 1.374(8) .
C218 C219 1.409(9) .
C219 C220 1.374(9) .
C219 C222 1.436(8) .
C220 C221 1.377(8) .
C223 C224 1.507(8) .
C224 C225 1.377(8) .
C224 C229 1.391(8) .
C225 C226 1.391(8) .
C226 C227 1.386(8) .
C227 C228 1.389(9) .
C227 C230 1.447(8) .
C228 C229 1.368(8) .
C301 C302 1.382(8) .
C301 C306 1.396(8) .
C301 C307 1.489(9) .
C302 C303 1.376(8) .
C303 C304 1.393(8) .
C303 C315 1.494(9) .
C304 C305 1.385(9) .
C305 C306 1.388(9) .
C305 C323 1.502(9) .
C307 C308 1.515(8) .
C308 C309 1.380(8) .
C308 C313 1.387(8) .
C309 C310 1.387(8) .
C310 C311 1.404(9) .
C311 C312 1.372(9) .
C311 C314 1.436(8) .
C312 C313 1.368(8) .
C315 C316 1.504(8) .
C316 C321 1.381(8) .
C316 C317 1.386(8) .
C317 C318 1.381(8) .
C318 C319 1.387(9) .
C319 C320 1.376(9) .
C319 C322 1.438(9) .
C320 C321 1.379(8) .
C323 O33 1.298(11) .
C323 C24' 1.407(14) .
C323 C324 1.440(13) .
C323 O33' 1.508(18) .
N33 C330 1.135(12) .
N33 Ag2 2.519(8) 3_666
C324 C325 1.379(14) .
C324 C329 1.432(13) .
C325 C326 1.451(15) .
C326 C327 1.323(14) .
C327 C330 1.386(14) .
C327 C328 1.425(16) .
C328 C329 1.361(16) .
N33' C30' 1.129(15) .
C24' C25' 1.3900 .
C24' C29' 1.3900 .
C25' C26' 1.3900 .
C26' C27' 1.3900 .
C27' C30' 1.328(16) .
C27' C28' 1.3900 .
C28' C29' 1.3900 .
O1S C1S 1.192(10) .
O2S C4S 1.208(9) .
O3S C7S 1.207(9) .
O4S C10S 1.207(13) .
O5S C13S 1.239(18) .
C1S C2S 1.486(12) .
C1S C3S 1.494(13) .
C4S C6S 1.483(11) .
C4S C5S 1.489(12) .
C7S C8S 1.482(11) .
C7S C9S 1.484(11) .
C10S C11S 1.410(16) .
C10S C12S 1.476(16) .
C13S C14S 1.489(18) .
C13S C15S 1.576(19) .
F1 B1 1.359(12) .
F2 B1 1.334(11) .
F3 B1 1.383(12) .
F4 B1 1.336(11) .
F1' B1 1.363(12) .
F2' B1 1.331(13) .
F3' B1 1.312(12) .
F4' B1 1.388(11) .
F5 B2 1.355(12) .
F6 B2 1.326(11) .
F7 B2 1.388(13) .
F8 B2 1.312(11) .
F5' B2 1.358(12) .
F6' B2 1.326(13) .
F7' B2 1.313(11) .
F8' B2 1.390(11) .
F9 B3 1.335(13) .
F10 B3 1.316(12) .
F11 B3 1.345(13) .
F12 B3 1.352(13) .
F9' B3 1.367(13) .
F10' B3 1.340(11) .
F11' B3 1.37(3) .
F12' B3 1.39(2) .
